data_4307864
loop_
_publ_author_name
'Andrea Sella'
'Sarah E. Brown'
'Jonathan W. Steed'
'Derek A. Tocher'

_publ_section_title
;
Synthesis and Solid-State Structures of Pyrazolylmethane Complexes of the
Rare Earths
;
_journal_name_full 'Inorganic Chemistry'
_journal_page_first 1856
_journal_page_last 1864
_journal_paper_doi 10.1021/ic062370f
_journal_volume 46
_journal_year 2007
_chemical_formula_sum 'C52 H73 N6 Nd O6'
_chemical_formula_weight 1022.40
_chemical_name_common 'neodymium(tris(3,5-dimethylpyrazolyl)methane tris-(2,6-dimethylphenoxide)'
_chemical_name_systematic
;
 ?
;
_space_group_IT_number 2
_symmetry_cell_setting triclinic
_symmetry_space_group_name_Hall '-P 1'
_symmetry_space_group_name_H-M 'P -1'
_atom_sites_solution_hydrogens geom
_atom_sites_solution_primary direct
_atom_sites_solution_secondary difmap
_audit_creation_method SHELXL-97
_cell_angle_alpha 60.7790(10)
_cell_angle_beta 77.2050(10)
_cell_angle_gamma 82.5080(10)
_cell_formula_units_Z 2
_cell_length_a 12.5317(11)
_cell_length_b 16.2143(14)
_cell_length_c 16.3503(14)
_cell_measurement_temperature 293(2)
_cell_volume 2826.5(4)
_computing_cell_refinement 'Bruker SAINT'
_computing_data_collection 'Bruker SMART'
_computing_data_reduction 'Bruker SAINT'
_computing_structure_refinement 'SHELXL-97 (Sheldrick, 1997)'
_computing_structure_solution 'SHELXS-97 (Sheldrick, 1990)'
_diffrn_ambient_temperature 293(2)
_diffrn_measured_fraction_theta_full 0.991
_diffrn_measured_fraction_theta_max 0.919
_diffrn_measurement_device_type 'Bruker SMART APEX diffractometer'
_diffrn_measurement_method '\w rotation with narrow frames'
_diffrn_radiation_monochromator graphite
_diffrn_radiation_source 'fine-focus sealed tube'
_diffrn_radiation_type MoK\a
_diffrn_radiation_wavelength 0.71073
_diffrn_reflns_av_R_equivalents 0.0224
_diffrn_reflns_av_sigmaI/netI 0.0339
_diffrn_reflns_limit_h_max 16
_diffrn_reflns_limit_h_min -16
_diffrn_reflns_limit_k_max 21
_diffrn_reflns_limit_k_min -21
_diffrn_reflns_limit_l_max 21
_diffrn_reflns_limit_l_min -21
_diffrn_reflns_number 24804
_diffrn_reflns_theta_full 26.00
_diffrn_reflns_theta_max 28.35
_diffrn_reflns_theta_min 1.44
_diffrn_standards_number 0
_exptl_absorpt_coefficient_mu 0.966
_exptl_absorpt_correction_T_max 0.8929
_exptl_absorpt_correction_T_min 0.7603
_exptl_absorpt_correction_type multi-scan
_exptl_crystal_colour 'pale blue'
_exptl_crystal_density_diffrn 1.201
_exptl_crystal_density_method 'not measured'
_exptl_crystal_description block
_exptl_crystal_F_000 1070
_exptl_crystal_size_max 0.30
_exptl_crystal_size_mid 0.28
_exptl_crystal_size_min 0.12
_refine_diff_density_max 2.870
_refine_diff_density_min -0.847
_refine_diff_density_rms 0.174
_refine_ls_extinction_coef 0.0030(5)
_refine_ls_extinction_expression Fc^*^=kFc[1+0.001xFc^2^\l^3^/sin(2\q)]^-1/4^
_refine_ls_extinction_method SHELXL
_refine_ls_goodness_of_fit_ref 1.202
_refine_ls_hydrogen_treatment mixed
_refine_ls_matrix_type full
_refine_ls_number_parameters 587
_refine_ls_number_reflns 12977
_refine_ls_number_restraints 0
_refine_ls_restrained_S_all 1.202
_refine_ls_R_factor_all 0.0528
_refine_ls_R_factor_gt 0.0502
_refine_ls_shift/su_max 0.002
_refine_ls_shift/su_mean 0.000
_refine_ls_structure_factor_coef Fsqd
_refine_ls_weighting_details 'calc w=1/[\s^2^(Fo^2^)+(0.0860P)^2^+2.5653P] where P=(Fo^2^+2Fc^2^)/3'
_refine_ls_weighting_scheme calc
_refine_ls_wR_factor_gt 0.1447
_refine_ls_wR_factor_ref 0.1471
_reflns_number_gt 12134
_reflns_number_total 12977
_reflns_threshold_expression I>2\s(I)
_cod_data_source_file ic062370fsi20061212_110210_5.cif
_cod_data_source_block str0042-_compound_3b
_cod_database_code 4307864

loop_
_symmetry_equiv_pos_as_xyz
'x, y, z'
'-x, -y, -z'

loop_
_atom_site_label
_atom_site_type_symbol
_atom_site_fract_x
_atom_site_fract_y
_atom_site_fract_z
_atom_site_U_iso_or_equiv
_atom_site_adp_type
_atom_site_occupancy
_atom_site_symmetry_multiplicity
_atom_site_calc_flag
_atom_site_refinement_flags
_atom_site_disorder_assembly
_atom_site_disorder_group
Nd1 Nd 0.596598(12) 0.660302(12) 0.654185(11) 0.02675(8) Uani 1 1 d . . .
O1 O 0.6604(2) 0.69313(18) 0.75020(18) 0.0322(5) Uani 1 1 d . . .
O2 O 0.6627(2) 0.5191(2) 0.67675(19) 0.0368(6) Uani 1 1 d . . .
O3 O 0.6660(2) 0.7649(2) 0.50764(18) 0.0371(6) Uani 1 1 d . . .
N5 N 0.4349(2) 0.6319(2) 0.5956(2) 0.0308(6) Uani 1 1 d . . .
N4 N 0.3246(2) 0.7583(2) 0.67705(19) 0.0265(5) Uani 1 1 d . . .
N6 N 0.3268(2) 0.6440(2) 0.62479(19) 0.0274(5) Uani 1 1 d . . .
N2 N 0.3265(2) 0.5937(2) 0.78924(19) 0.0263(5) Uani 1 1 d . . .
N1 N 0.4350(2) 0.5792(2) 0.7927(2) 0.0282(6) Uani 1 1 d . . .
N3 N 0.4331(2) 0.7787(2) 0.6495(2) 0.0279(5) Uani 1 1 d . . .
C1 C 0.2907(2) 0.6666(2) 0.7024(2) 0.0242(6) Uani 1 1 d . . .
H1A H 0.2105 0.6678 0.7152 0.029 Uiso 1 1 calc R . .
C2 C 0.5488(3) 0.4736(3) 0.9089(3) 0.0405(9) Uani 1 1 d . . .
H2A H 0.6056 0.5093 0.8571 0.061 Uiso 1 1 calc R . .
H2B H 0.5586 0.4080 0.9248 0.061 Uiso 1 1 calc R . .
H2C H 0.5520 0.4806 0.9633 0.061 Uiso 1 1 calc R . .
C3 C 0.4404(3) 0.5089(3) 0.8801(2) 0.0302(7) Uani 1 1 d . . .
C4 C 0.3353(3) 0.4792(3) 0.9317(2) 0.0333(7) Uani 1 1 d . . .
H4A H 0.3176 0.4314 0.9942 0.040 Uiso 1 1 calc R . .
C5 C 0.2633(3) 0.5344(3) 0.8724(2) 0.0284(6) Uani 1 1 d . . .
C6 C 0.1418(3) 0.5349(3) 0.8882(3) 0.0386(8) Uani 1 1 d . . .
H6A H 0.1169 0.5830 0.8316 0.058 Uiso 1 1 calc R . .
H6B H 0.1117 0.5477 0.9404 0.058 Uiso 1 1 calc R . .
H6C H 0.1183 0.4744 0.9029 0.058 Uiso 1 1 calc R . .
C7 C 0.5458(3) 0.9136(3) 0.5995(3) 0.0425(9) Uani 1 1 d . . .
H7A H 0.6034 0.8697 0.5958 0.064 Uiso 1 1 calc R . .
H7B H 0.5553 0.9322 0.6449 0.064 Uiso 1 1 calc R . .
H7C H 0.5481 0.9684 0.5381 0.064 Uiso 1 1 calc R . .
C8 C 0.4376(3) 0.8678(3) 0.6305(3) 0.0334(7) Uani 1 1 d . . .
C9 C 0.3309(3) 0.9048(3) 0.6457(3) 0.0378(8) Uani 1 1 d . . .
H9A H 0.3121 0.9655 0.6373 0.045 Uiso 1 1 calc R . .
C10 C 0.2610(3) 0.8335(2) 0.6753(2) 0.0304(7) Uani 1 1 d . . .
C11 C 0.1389(3) 0.8312(3) 0.7030(3) 0.0407(8) Uani 1 1 d . . .
H11A H 0.1147 0.7699 0.7206 0.061 Uiso 1 1 calc R . .
H11B H 0.1070 0.8784 0.6500 0.061 Uiso 1 1 calc R . .
H11C H 0.1166 0.8437 0.7560 0.061 Uiso 1 1 calc R . .
C12 C 0.5495(3) 0.6056(4) 0.4677(3) 0.0475(10) Uani 1 1 d . . .
H12A H 0.6061 0.6057 0.4989 0.071 Uiso 1 1 calc R . .
H12B H 0.5613 0.6556 0.4030 0.071 Uiso 1 1 calc R . .
H12C H 0.5511 0.5460 0.4683 0.071 Uiso 1 1 calc R . .
C13 C 0.4401(3) 0.6208(3) 0.5193(3) 0.0347(7) Uani 1 1 d . . .
C14 C 0.3348(3) 0.6265(3) 0.4997(3) 0.0365(8) Uani 1 1 d . . .
H14A H 0.3173 0.6207 0.4504 0.044 Uiso 1 1 calc R . .
C15 C 0.2633(3) 0.6423(3) 0.5677(2) 0.0300(7) Uani 1 1 d . . .
C16 C 0.1422(3) 0.6557(3) 0.5827(3) 0.0366(8) Uani 1 1 d . . .
H16A H 0.1177 0.6654 0.6374 0.055 Uiso 1 1 calc R . .
H16B H 0.1090 0.6005 0.5930 0.055 Uiso 1 1 calc R . .
H16C H 0.1217 0.7097 0.5274 0.055 Uiso 1 1 calc R . .
C17 C 0.7008(3) 0.7105(2) 0.8087(2) 0.0286(6) Uani 1 1 d . . .
C18 C 0.6358(3) 0.7518(3) 0.8611(3) 0.0383(8) Uani 1 1 d . . .
C19 C 0.6833(5) 0.7713(4) 0.9192(4) 0.0577(13) Uani 1 1 d . . .
H19A H 0.6407 0.7996 0.9535 0.069 Uiso 1 1 calc R . .
C20 C 0.7921(5) 0.7495(4) 0.9270(4) 0.0622(14) Uani 1 1 d . . .
H20A H 0.8221 0.7627 0.9664 0.075 Uiso 1 1 calc R . .
C21 C 0.8556(4) 0.7083(3) 0.8763(3) 0.0465(10) Uani 1 1 d . . .
H21A H 0.9291 0.6945 0.8808 0.056 Uiso 1 1 calc R . .
C22 C 0.8117(3) 0.6869(3) 0.8180(2) 0.0336(7) Uani 1 1 d . . .
C23 C 0.5160(4) 0.7726(4) 0.8572(3) 0.0509(11) Uani 1 1 d . . .
H23A H 0.4845 0.8007 0.8972 0.076 Uiso 1 1 calc R . .
H23B H 0.4798 0.7148 0.8793 0.076 Uiso 1 1 calc R . .
H23C H 0.5073 0.8154 0.7928 0.076 Uiso 1 1 calc R . .
C24 C 0.8794(4) 0.6407(4) 0.7641(3) 0.0535(12) Uani 1 1 d . . .
H24A H 0.9522 0.6288 0.7778 0.080 Uiso 1 1 calc R . .
H24B H 0.8823 0.6814 0.6970 0.080 Uiso 1 1 calc R . .
H24C H 0.8476 0.5820 0.7826 0.080 Uiso 1 1 calc R . .
C25 C 0.7134(3) 0.4396(3) 0.6835(3) 0.0320(7) Uani 1 1 d . . .
C26 C 0.6606(3) 0.3530(3) 0.7351(3) 0.0399(8) Uani 1 1 d . . .
C27 C 0.7189(4) 0.2705(3) 0.7421(3) 0.0489(10) Uani 1 1 d . . .
H27A H 0.6839 0.2129 0.7763 0.059 Uiso 1 1 calc R . .
C28 C 0.8274(4) 0.2735(4) 0.6990(4) 0.0519(11) Uani 1 1 d . . .
H28A H 0.8655 0.2181 0.7051 0.062 Uiso 1 1 calc R . .
C29 C 0.8781(3) 0.3578(3) 0.6474(3) 0.0436(9) Uani 1 1 d . . .
H29A H 0.9508 0.3596 0.6177 0.052 Uiso 1 1 calc R . .
C30 C 0.8237(3) 0.4416(3) 0.6382(3) 0.0347(8) Uani 1 1 d . . .
C31 C 0.5408(4) 0.3491(4) 0.7791(4) 0.0531(11) Uani 1 1 d . . .
H31A H 0.5178 0.2848 0.8115 0.080 Uiso 1 1 calc R . .
H31B H 0.4987 0.3868 0.7299 0.080 Uiso 1 1 calc R . .
H31C H 0.5297 0.3730 0.8237 0.080 Uiso 1 1 calc R . .
C32 C 0.8780(3) 0.5355(3) 0.5818(3) 0.0450(9) Uani 1 1 d . . .
H32A H 0.9521 0.5270 0.5548 0.068 Uiso 1 1 calc R . .
H32B H 0.8777 0.5621 0.6230 0.068 Uiso 1 1 calc R . .
H32C H 0.8389 0.5773 0.5317 0.068 Uiso 1 1 calc R . .
C33 C 0.7128(3) 0.8288(3) 0.4215(3) 0.0380(8) Uani 1 1 d . . .
C34 C 0.6523(4) 0.8753(4) 0.3467(3) 0.0518(11) Uani 1 1 d . . .
C35 C 0.7078(7) 0.9404(4) 0.2570(4) 0.0748(18) Uani 1 1 d . . .
H35A H 0.6695 0.9720 0.2068 0.090 Uiso 1 1 calc R . .
C36 C 0.8159(6) 0.9591(5) 0.2407(4) 0.0804(19) Uani 1 1 d . . .
H36A H 0.8507 1.0010 0.1800 0.096 Uiso 1 1 calc R . .
C37 C 0.8719(5) 0.9162(4) 0.3136(4) 0.0681(16) Uani 1 1 d . . .
H37A H 0.9449 0.9306 0.3022 0.082 Uiso 1 1 calc R . .
C38 C 0.8237(4) 0.8508(3) 0.4054(3) 0.0473(10) Uani 1 1 d . . .
C39 C 0.5352(5) 0.8588(4) 0.3626(4) 0.0654(14) Uani 1 1 d . . .
H39A H 0.5085 0.8960 0.3039 0.098 Uiso 1 1 calc R . .
H39B H 0.4957 0.8765 0.4094 0.098 Uiso 1 1 calc R . .
H39C H 0.5248 0.7930 0.3850 0.098 Uiso 1 1 calc R . .
C40 C 0.8845(4) 0.8038(4) 0.4874(5) 0.0628(14) Uani 1 1 d . . .
H40A H 0.8370 0.7614 0.5437 0.094 Uiso 1 1 calc R . .
H40B H 0.9083 0.8511 0.4982 0.094 Uiso 1 1 calc R . .
H40C H 0.9470 0.7691 0.4728 0.094 Uiso 1 1 calc R . .
O4 O 0.1607(3) 0.4305(3) 0.7572(3) 0.0641(9) Uani 1 1 d . . .
C41 C 0.1245(6) 0.4042(5) 0.6964(5) 0.0756(17) Uani 1 1 d . . .
H41A H 0.1579 0.4435 0.6305 0.091 Uiso 1 1 calc R . .
H41B H 0.0456 0.4122 0.7018 0.091 Uiso 1 1 calc R . .
C42 C 0.1578(5) 0.3028(5) 0.7273(5) 0.0742(16) Uani 1 1 d . . .
H42A H 0.1851 0.2924 0.6727 0.089 Uiso 1 1 calc R . .
H42B H 0.0966 0.2619 0.7670 0.089 Uiso 1 1 calc R . .
C43 C 0.2489(5) 0.2845(5) 0.7844(5) 0.0740(16) Uani 1 1 d . . .
H43A H 0.2286 0.2360 0.8500 0.089 Uiso 1 1 calc R . .
H43B H 0.3173 0.2657 0.7558 0.089 Uiso 1 1 calc R . .
C44 C 0.2574(6) 0.3778(6) 0.7786(6) 0.090(2) Uani 1 1 d . . .
H44A H 0.2698 0.3689 0.8389 0.107 Uiso 1 1 calc R . .
H44B H 0.3188 0.4113 0.7296 0.107 Uiso 1 1 calc R . .
O5 O 0.1184(4) 0.7103(4) -0.0529(3) 0.0808(13) Uani 1 1 d . . .
C45 C 0.2231(7) 0.7399(6) -0.0632(4) 0.091(2) Uani 1 1 d . . .
H45A H 0.2339 0.8039 -0.1151 0.110 Uiso 1 1 calc R . .
H45B H 0.2786 0.6988 -0.0776 0.110 Uiso 1 1 calc R . .
C46 C 0.2323(5) 0.7359(5) 0.0269(5) 0.0712(16) Uani 1 1 d . . .
H46A H 0.3038 0.7114 0.0431 0.085 Uiso 1 1 calc R . .
H46B H 0.2206 0.7982 0.0226 0.085 Uiso 1 1 calc R . .
C47 C 0.1467(6) 0.6724(7) 0.0970(5) 0.095(2) Uani 1 1 d . . .
H47A H 0.1061 0.6990 0.1370 0.114 Uiso 1 1 calc R . .
H47B H 0.1784 0.6118 0.1373 0.114 Uiso 1 1 calc R . .
C48 C 0.0743(8) 0.6609(8) 0.0449(5) 0.114(4) Uani 1 1 d . . .
H48A H 0.0689 0.5944 0.0645 0.137 Uiso 1 1 calc R . .
H48B H 0.0015 0.6858 0.0578 0.137 Uiso 1 1 calc R . .
O6 O 0.1552(5) 0.9001(3) 0.4717(3) 0.0870(14) Uani 1 1 d . . .
C49 C 0.1589(9) 0.9936(6) 0.4506(7) 0.116(3) Uani 1 1 d . . .
H49A H 0.2228 1.0036 0.4688 0.140 Uiso 1 1 calc R . .
H49B H 0.0939 1.0112 0.4843 0.140 Uiso 1 1 calc R . .
C50 C 0.1645(6) 1.0500(6) 0.3465(7) 0.117(4) Uani 1 1 d . . .
H50A H 0.1977 1.1105 0.3213 0.141 Uiso 1 1 calc R . .
H50B H 0.0925 1.0604 0.3298 0.141 Uiso 1 1 calc R . .
C51 C 0.2356(10) 0.9876(7) 0.3114(5) 0.117(3) Uani 1 1 d . . .
H51A H 0.2088 0.9860 0.2609 0.141 Uiso 1 1 calc R . .
H51B H 0.3110 1.0075 0.2890 0.141 Uiso 1 1 calc R . .
C52 C 0.2242(10) 0.8945(6) 0.3999(7) 0.131(4) Uani 1 1 d . . .
H52A H 0.1980 0.8488 0.3873 0.157 Uiso 1 1 calc R . .
H52B H 0.2954 0.8724 0.4178 0.157 Uiso 1 1 calc R . .

loop_
_atom_site_aniso_label
_atom_site_aniso_U_11
_atom_site_aniso_U_22
_atom_site_aniso_U_33
_atom_site_aniso_U_23
_atom_site_aniso_U_13
_atom_site_aniso_U_12
Nd1 0.01416(11) 0.04026(13) 0.02798(11) -0.01792(9) -0.00351(7) -0.00098(7)
O1 0.0243(12) 0.0433(14) 0.0326(12) -0.0185(11) -0.0106(9) -0.0015(10)
O2 0.0286(13) 0.0447(15) 0.0412(14) -0.0248(12) -0.0069(11) 0.0053(10)
O3 0.0313(13) 0.0473(15) 0.0297(12) -0.0166(11) -0.0007(10) -0.0063(11)
N5 0.0170(12) 0.0496(17) 0.0328(14) -0.0251(13) -0.0033(11) -0.0026(11)
N4 0.0179(12) 0.0341(14) 0.0251(12) -0.0116(11) -0.0063(10) 0.0014(10)
N6 0.0166(12) 0.0435(16) 0.0265(13) -0.0194(12) -0.0045(10) -0.0024(10)
N2 0.0173(12) 0.0365(14) 0.0245(12) -0.0135(11) -0.0045(10) -0.0020(10)
N1 0.0166(12) 0.0398(15) 0.0259(13) -0.0137(12) -0.0053(10) 0.0008(10)
N3 0.0177(12) 0.0337(14) 0.0294(13) -0.0123(11) -0.0053(10) -0.0011(10)
C1 0.0149(13) 0.0364(16) 0.0224(13) -0.0146(12) -0.0038(10) -0.0008(11)
C2 0.0277(18) 0.057(2) 0.0320(18) -0.0167(17) -0.0106(14) 0.0032(16)
C3 0.0247(16) 0.0413(18) 0.0267(15) -0.0169(14) -0.0074(12) 0.0000(13)
C4 0.0267(17) 0.046(2) 0.0216(14) -0.0106(14) -0.0046(12) -0.0045(14)
C5 0.0221(15) 0.0403(18) 0.0233(14) -0.0147(13) -0.0027(12) -0.0070(13)
C6 0.0233(17) 0.057(2) 0.0290(16) -0.0146(16) -0.0017(13) -0.0093(15)
C7 0.0287(19) 0.0355(19) 0.051(2) -0.0103(17) -0.0068(16) -0.0063(15)
C8 0.0235(16) 0.0375(18) 0.0294(16) -0.0078(14) -0.0055(13) -0.0022(13)
C9 0.0285(18) 0.0314(17) 0.042(2) -0.0102(15) -0.0051(15) 0.0028(13)
C10 0.0223(15) 0.0340(17) 0.0276(15) -0.0101(13) -0.0050(12) 0.0041(12)
C11 0.0236(17) 0.041(2) 0.047(2) -0.0154(17) -0.0035(15) 0.0038(14)
C12 0.032(2) 0.077(3) 0.050(2) -0.047(2) 0.0047(17) -0.0089(19)
C13 0.0289(18) 0.050(2) 0.0333(17) -0.0264(16) -0.0040(14) -0.0040(15)
C14 0.0331(19) 0.052(2) 0.0345(18) -0.0263(17) -0.0098(15) -0.0038(16)
C15 0.0262(16) 0.0392(18) 0.0282(15) -0.0159(14) -0.0106(13) -0.0032(13)
C16 0.0226(16) 0.055(2) 0.0393(19) -0.0257(17) -0.0115(14) -0.0010(15)
C17 0.0275(16) 0.0312(16) 0.0230(14) -0.0076(12) -0.0080(12) -0.0039(12)
C18 0.039(2) 0.044(2) 0.0343(18) -0.0186(16) -0.0145(15) 0.0074(16)
C19 0.070(3) 0.068(3) 0.055(3) -0.043(3) -0.028(2) 0.018(2)
C20 0.073(3) 0.075(3) 0.066(3) -0.045(3) -0.040(3) 0.007(3)
C21 0.039(2) 0.055(2) 0.042(2) -0.0144(19) -0.0215(18) -0.0074(18)
C22 0.0257(17) 0.0424(19) 0.0247(15) -0.0083(14) -0.0063(13) -0.0041(14)
C23 0.040(2) 0.067(3) 0.044(2) -0.028(2) -0.0117(18) 0.019(2)
C24 0.030(2) 0.087(3) 0.044(2) -0.032(2) -0.0115(17) 0.011(2)
C25 0.0275(17) 0.0448(19) 0.0340(17) -0.0255(15) -0.0116(14) 0.0046(14)
C26 0.0343(19) 0.052(2) 0.043(2) -0.0287(18) -0.0106(16) -0.0018(16)
C27 0.055(3) 0.048(2) 0.052(2) -0.029(2) -0.014(2) -0.0001(19)
C28 0.055(3) 0.054(3) 0.062(3) -0.039(2) -0.019(2) 0.014(2)
C29 0.034(2) 0.063(3) 0.050(2) -0.041(2) -0.0117(17) 0.0119(18)
C30 0.0273(17) 0.053(2) 0.0353(17) -0.0299(17) -0.0087(14) 0.0029(15)
C31 0.033(2) 0.070(3) 0.065(3) -0.040(3) -0.001(2) -0.011(2)
C32 0.033(2) 0.063(3) 0.048(2) -0.036(2) -0.0012(17) -0.0038(18)
C33 0.038(2) 0.045(2) 0.0306(17) -0.0199(16) 0.0028(15) -0.0062(16)
C34 0.063(3) 0.055(3) 0.038(2) -0.021(2) -0.011(2) -0.005(2)
C35 0.115(6) 0.070(4) 0.032(2) -0.017(2) -0.013(3) -0.008(3)
C36 0.100(5) 0.077(4) 0.039(3) -0.018(3) 0.022(3) -0.023(4)
C37 0.053(3) 0.064(3) 0.069(3) -0.028(3) 0.025(3) -0.018(2)
C38 0.038(2) 0.047(2) 0.053(2) -0.025(2) 0.0060(18) -0.0039(17)
C39 0.071(4) 0.063(3) 0.064(3) -0.023(3) -0.035(3) 0.003(3)
C40 0.034(2) 0.054(3) 0.095(4) -0.028(3) -0.017(2) -0.0046(19)
O4 0.060(2) 0.082(3) 0.069(2) -0.047(2) -0.0253(18) 0.0050(19)
C41 0.086(4) 0.084(4) 0.083(4) -0.048(3) -0.040(4) -0.006(3)
C42 0.062(3) 0.080(4) 0.103(5) -0.057(4) -0.028(3) 0.004(3)
C43 0.064(4) 0.095(5) 0.074(4) -0.049(4) -0.022(3) 0.020(3)
C44 0.066(4) 0.139(6) 0.129(6) -0.110(6) -0.049(4) 0.037(4)
O5 0.083(3) 0.105(3) 0.054(2) -0.024(2) -0.029(2) -0.032(3)
C45 0.098(5) 0.115(6) 0.057(3) -0.022(3) -0.025(3) -0.051(4)
C46 0.056(3) 0.103(5) 0.076(4) -0.055(4) -0.024(3) 0.005(3)
C47 0.084(5) 0.143(7) 0.054(3) -0.036(4) -0.020(3) -0.023(5)
C48 0.113(6) 0.174(9) 0.059(4) -0.043(5) -0.008(4) -0.077(6)
O6 0.102(4) 0.067(3) 0.070(3) -0.017(2) 0.002(3) -0.027(2)
C49 0.128(8) 0.069(5) 0.110(7) -0.020(4) 0.008(6) -0.008(5)
C50 0.061(4) 0.080(5) 0.131(7) 0.014(5) -0.025(4) 0.001(4)
C51 0.144(9) 0.119(7) 0.057(4) -0.013(4) -0.003(5) -0.045(7)
C52 0.169(10) 0.062(4) 0.102(6) -0.018(4) 0.038(6) -0.004(5)

loop_
_atom_type_symbol
_atom_type_description
_atom_type_scat_dispersion_real
_atom_type_scat_dispersion_imag
_atom_type_scat_source
C C 0.0033 0.0016 'International Tables Vol C Tables 4.2.6.8 and 6.1.1.4'
H H 0.0000 0.0000 'International Tables Vol C Tables 4.2.6.8 and 6.1.1.4'
N N 0.0061 0.0033 'International Tables Vol C Tables 4.2.6.8 and 6.1.1.4'
O O 0.0106 0.0060 'International Tables Vol C Tables 4.2.6.8 and 6.1.1.4'
Nd Nd -0.1943 3.0179 'International Tables Vol C Tables 4.2.6.8 and 6.1.1.4'

loop_
_geom_angle_atom_site_label_1
_geom_angle_atom_site_label_2
_geom_angle_atom_site_label_3
_geom_angle
_geom_angle_site_symmetry_1
_geom_angle_site_symmetry_3
_geom_angle_publ_flag
O3 Nd1 O1 106.35(10) . . ?
O3 Nd1 O2 108.00(10) . . ?
O1 Nd1 O2 107.47(10) . . ?
O3 Nd1 N1 152.95(10) . . ?
O1 Nd1 N1 87.63(9) . . ?
O2 Nd1 N1 88.87(10) . . ?
O3 Nd1 N5 91.11(10) . . ?
O1 Nd1 N5 151.27(9) . . ?
O2 Nd1 N5 87.77(10) . . ?
N1 Nd1 N5 68.00(9) . . ?
O3 Nd1 N3 88.18(10) . . ?
O1 Nd1 N3 89.53(9) . . ?
O2 Nd1 N3 151.35(10) . . ?
N1 Nd1 N3 68.49(9) . . ?
N5 Nd1 N3 67.95(9) . . ?
C17 O1 Nd1 178.2(2) . . ?
C25 O2 Nd1 173.1(3) . . ?
C33 O3 Nd1 176.4(3) . . ?
C13 N5 N6 104.9(3) . . ?
C13 N5 Nd1 127.4(2) . . ?
N6 N5 Nd1 126.6(2) . . ?
C10 N4 N3 111.8(3) . . ?
C10 N4 C1 128.2(3) . . ?
N3 N4 C1 120.0(3) . . ?
N5 N6 C15 112.6(3) . . ?
N5 N6 C1 120.3(2) . . ?
C15 N6 C1 126.8(3) . . ?
C5 N2 N1 112.4(3) . . ?
C5 N2 C1 127.8(3) . . ?
N1 N2 C1 119.8(3) . . ?
C3 N1 N2 105.1(3) . . ?
C3 N1 Nd1 127.5(2) . . ?
N2 N1 Nd1 127.2(2) . . ?
C8 N3 N4 105.6(3) . . ?
C8 N3 Nd1 127.5(2) . . ?
N4 N3 Nd1 126.6(2) . . ?
N4 C1 N6 111.7(3) . . ?
N4 C1 N2 111.8(2) . . ?
N6 C1 N2 111.2(3) . . ?
N1 C3 C4 110.4(3) . . ?
N1 C3 C2 119.8(3) . . ?
C4 C3 C2 129.8(3) . . ?
C5 C4 C3 106.7(3) . . ?
N2 C5 C4 105.4(3) . . ?
N2 C5 C6 123.7(3) . . ?
C4 C5 C6 130.9(3) . . ?
N3 C8 C9 110.2(3) . . ?
N3 C8 C7 120.2(3) . . ?
C9 C8 C7 129.6(4) . . ?
C10 C9 C8 106.2(3) . . ?
N4 C10 C9 106.3(3) . . ?
N4 C10 C11 123.4(3) . . ?
C9 C10 C11 130.3(3) . . ?
N5 C13 C14 110.7(3) . . ?
N5 C13 C12 119.5(3) . . ?
C14 C13 C12 129.8(3) . . ?
C15 C14 C13 106.4(3) . . ?
N6 C15 C14 105.4(3) . . ?
N6 C15 C16 123.6(3) . . ?
C14 C15 C16 131.0(3) . . ?
O1 C17 C18 121.3(3) . . ?
O1 C17 C22 119.3(3) . . ?
C18 C17 C22 119.4(3) . . ?
C19 C18 C17 118.9(4) . . ?
C19 C18 C23 120.3(4) . . ?
C17 C18 C23 120.8(3) . . ?
C20 C19 C18 121.6(4) . . ?
C21 C20 C19 119.5(4) . . ?
C20 C21 C22 121.0(4) . . ?
C21 C22 C17 119.6(4) . . ?
C21 C22 C24 121.3(4) . . ?
C17 C22 C24 119.1(3) . . ?
O2 C25 C26 121.6(3) . . ?
O2 C25 C30 119.5(4) . . ?
C26 C25 C30 118.9(3) . . ?
C25 C26 C27 119.4(4) . . ?
C25 C26 C31 120.3(4) . . ?
C27 C26 C31 120.2(4) . . ?
C28 C27 C26 121.0(4) . . ?
C29 C28 C27 119.6(4) . . ?
C28 C29 C30 121.5(4) . . ?
C29 C30 C25 119.6(4) . . ?
C29 C30 C32 122.5(4) . . ?
C25 C30 C32 117.9(3) . . ?
O3 C33 C34 120.6(4) . . ?
O3 C33 C38 119.4(4) . . ?
C34 C33 C38 120.1(4) . . ?
C35 C34 C33 117.4(5) . . ?
C35 C34 C39 121.2(5) . . ?
C33 C34 C39 121.4(4) . . ?
C36 C35 C34 122.5(6) . . ?
C37 C36 C35 119.5(5) . . ?
C36 C37 C38 122.2(5) . . ?
C37 C38 C33 118.3(5) . . ?
C37 C38 C40 122.8(5) . . ?
C33 C38 C40 119.0(4) . . ?
C44 O4 C41 104.9(4) . . ?
O4 C41 C42 107.2(5) . . ?
C41 C42 C43 104.3(5) . . ?
C44 C43 C42 102.8(5) . . ?
O4 C44 C43 109.4(5) . . ?
C45 O5 C48 108.5(5) . . ?
O5 C45 C46 108.1(6) . . ?
C47 C46 C45 104.3(5) . . ?
C46 C47 C48 107.3(6) . . ?
O5 C48 C47 108.0(6) . . ?
C52 O6 C49 104.2(6) . . ?
O6 C49 C50 105.8(8) . . ?
C49 C50 C51 101.7(6) . . ?
C52 C51 C50 101.0(7) . . ?
O6 C52 C51 111.9(8) . . ?

loop_
_geom_bond_atom_site_label_1
_geom_bond_atom_site_label_2
_geom_bond_distance
_geom_bond_site_symmetry_2
_geom_bond_publ_flag
Nd1 O3 2.206(3) . ?
Nd1 O1 2.207(2) . ?
Nd1 O2 2.209(3) . ?
Nd1 N1 2.591(3) . ?
Nd1 N5 2.601(3) . ?
Nd1 N3 2.606(3) . ?
O1 C17 1.329(4) . ?
O2 C25 1.326(4) . ?
O3 C33 1.330(4) . ?
N5 C13 1.331(4) . ?
N5 N6 1.356(4) . ?
N4 C10 1.358(4) . ?
N4 N3 1.364(4) . ?
N4 C1 1.432(4) . ?
N6 C15 1.366(4) . ?
N6 C1 1.451(4) . ?
N2 C5 1.358(4) . ?
N2 N1 1.358(4) . ?
N2 C1 1.456(4) . ?
N1 C3 1.333(4) . ?
N3 C8 1.327(5) . ?
C2 C3 1.487(5) . ?
C3 C4 1.398(5) . ?
C4 C5 1.373(5) . ?
C5 C6 1.487(5) . ?
C7 C8 1.496(5) . ?
C8 C9 1.414(5) . ?
C9 C10 1.367(5) . ?
C10 C11 1.496(5) . ?
C12 C13 1.502(5) . ?
C13 C14 1.406(5) . ?
C14 C15 1.372(5) . ?
C15 C16 1.487(5) . ?
C17 C18 1.397(5) . ?
C17 C22 1.413(5) . ?
C18 C19 1.397(6) . ?
C18 C23 1.504(6) . ?
C19 C20 1.381(8) . ?
C20 C21 1.370(7) . ?
C21 C22 1.392(5) . ?
C22 C24 1.486(6) . ?
C25 C26 1.399(6) . ?
C25 C30 1.412(5) . ?
C26 C27 1.403(6) . ?
C26 C31 1.509(6) . ?
C27 C28 1.382(7) . ?
C28 C29 1.360(7) . ?
C29 C30 1.392(6) . ?
C30 C32 1.500(6) . ?
C33 C34 1.414(6) . ?
C33 C38 1.416(6) . ?
C34 C35 1.406(7) . ?
C34 C39 1.469(8) . ?
C35 C36 1.365(10) . ?
C36 C37 1.352(10) . ?
C37 C38 1.398(7) . ?
C38 C40 1.504(7) . ?
O4 C44 1.395(7) . ?
O4 C41 1.428(6) . ?
C41 C42 1.495(9) . ?
C42 C43 1.542(8) . ?
C43 C44 1.485(10) . ?
O5 C45 1.403(7) . ?
O5 C48 1.405(8) . ?
C45 C46 1.473(8) . ?
C46 C47 1.455(10) . ?
C47 C48 1.459(9) . ?
O6 C52 1.330(10) . ?
O6 C49 1.387(9) . ?
C49 C50 1.478(13) . ?
C50 C51 1.501(14) . ?
C51 C52 1.491(11) . ?

loop_
_geom_torsion_atom_site_label_1
_geom_torsion_atom_site_label_2
_geom_torsion_atom_site_label_3
_geom_torsion_atom_site_label_4
_geom_torsion
_geom_torsion_site_symmetry_1
_geom_torsion_site_symmetry_2
_geom_torsion_site_symmetry_3
_geom_torsion_site_symmetry_4
_geom_torsion_publ_flag
O3 Nd1 O1 C17 -109(8) . . . . ?
O2 Nd1 O1 C17 7(8) . . . . ?
N1 Nd1 O1 C17 95(8) . . . . ?
N5 Nd1 O1 C17 126(8) . . . . ?
N3 Nd1 O1 C17 163(8) . . . . ?
O3 Nd1 O2 C25 34.6(19) . . . . ?
O1 Nd1 O2 C25 -79.7(19) . . . . ?
N1 Nd1 O2 C25 -166.9(19) . . . . ?
N5 Nd1 O2 C25 125.1(19) . . . . ?
N3 Nd1 O2 C25 156.3(18) . . . . ?
O1 Nd1 O3 C33 21(4) . . . . ?
O2 Nd1 O3 C33 -94(4) . . . . ?
N1 Nd1 O3 C33 139(4) . . . . ?
N5 Nd1 O3 C33 178(100) . . . . ?
N3 Nd1 O3 C33 110(4) . . . . ?
O3 Nd1 N5 C13 44.3(3) . . . . ?
O1 Nd1 N5 C13 172.7(3) . . . . ?
O2 Nd1 N5 C13 -63.7(3) . . . . ?
N1 Nd1 N5 C13 -153.3(3) . . . . ?
N3 Nd1 N5 C13 131.9(3) . . . . ?
O3 Nd1 N5 N6 -121.6(3) . . . . ?
O1 Nd1 N5 N6 6.8(4) . . . . ?
O2 Nd1 N5 N6 130.5(3) . . . . ?
N1 Nd1 N5 N6 40.8(3) . . . . ?
N3 Nd1 N5 N6 -34.0(3) . . . . ?
C13 N5 N6 C15 -1.0(4) . . . . ?
Nd1 N5 N6 C15 167.4(2) . . . . ?
C13 N5 N6 C1 -174.6(3) . . . . ?
Nd1 N5 N6 C1 -6.2(4) . . . . ?
C5 N2 N1 C3 0.2(4) . . . . ?
C1 N2 N1 C3 -179.8(3) . . . . ?
C5 N2 N1 Nd1 175.0(2) . . . . ?
C1 N2 N1 Nd1 -5.0(4) . . . . ?
O3 Nd1 N1 C3 -179.5(3) . . . . ?
O1 Nd1 N1 C3 -56.9(3) . . . . ?
O2 Nd1 N1 C3 50.7(3) . . . . ?
N5 Nd1 N1 C3 138.7(3) . . . . ?
N3 Nd1 N1 C3 -147.3(3) . . . . ?
O3 Nd1 N1 N2 6.8(4) . . . . ?
O1 Nd1 N1 N2 129.4(3) . . . . ?
O2 Nd1 N1 N2 -123.1(3) . . . . ?
N5 Nd1 N1 N2 -35.0(3) . . . . ?
N3 Nd1 N1 N2 39.0(3) . . . . ?
C10 N4 N3 C8 0.1(4) . . . . ?
C1 N4 N3 C8 179.6(3) . . . . ?
C10 N4 N3 Nd1 173.4(2) . . . . ?
C1 N4 N3 Nd1 -7.1(4) . . . . ?
O3 Nd1 N3 C8 -55.2(3) . . . . ?
O1 Nd1 N3 C8 51.2(3) . . . . ?
O2 Nd1 N3 C8 178.9(3) . . . . ?
N1 Nd1 N3 C8 138.8(3) . . . . ?
N5 Nd1 N3 C8 -147.1(3) . . . . ?
O3 Nd1 N3 N4 133.0(3) . . . . ?
O1 Nd1 N3 N4 -120.6(2) . . . . ?
O2 Nd1 N3 N4 7.1(4) . . . . ?
N1 Nd1 N3 N4 -32.9(2) . . . . ?
N5 Nd1 N3 N4 41.1(2) . . . . ?
C10 N4 C1 N6 120.9(3) . . . . ?
N3 N4 C1 N6 -58.5(4) . . . . ?
C10 N4 C1 N2 -113.8(3) . . . . ?
N3 N4 C1 N2 66.7(4) . . . . ?
N5 N6 C1 N4 66.6(4) . . . . ?
C15 N6 C1 N4 -106.0(4) . . . . ?
N5 N6 C1 N2 -59.0(4) . . . . ?
C15 N6 C1 N2 128.4(3) . . . . ?
C5 N2 C1 N4 120.0(3) . . . . ?
N1 N2 C1 N4 -60.0(4) . . . . ?
C5 N2 C1 N6 -114.5(3) . . . . ?
N1 N2 C1 N6 65.5(4) . . . . ?
N2 N1 C3 C4 -0.2(4) . . . . ?
Nd1 N1 C3 C4 -175.0(2) . . . . ?
N2 N1 C3 C2 179.6(3) . . . . ?
Nd1 N1 C3 C2 4.7(5) . . . . ?
N1 C3 C4 C5 0.1(4) . . . . ?
C2 C3 C4 C5 -179.6(4) . . . . ?
N1 N2 C5 C4 -0.1(4) . . . . ?
C1 N2 C5 C4 179.9(3) . . . . ?
N1 N2 C5 C6 180.0(3) . . . . ?
C1 N2 C5 C6 0.0(5) . . . . ?
C3 C4 C5 N2 0.0(4) . . . . ?
C3 C4 C5 C6 179.9(4) . . . . ?
N4 N3 C8 C9 -0.2(4) . . . . ?
Nd1 N3 C8 C9 -173.3(2) . . . . ?
N4 N3 C8 C7 178.9(3) . . . . ?
Nd1 N3 C8 C7 5.7(5) . . . . ?
N3 C8 C9 C10 0.2(4) . . . . ?
C7 C8 C9 C10 -178.8(4) . . . . ?
N3 N4 C10 C9 0.0(4) . . . . ?
C1 N4 C10 C9 -179.5(3) . . . . ?
N3 N4 C10 C11 -179.4(3) . . . . ?
C1 N4 C10 C11 1.2(5) . . . . ?
C8 C9 C10 N4 -0.1(4) . . . . ?
C8 C9 C10 C11 179.2(4) . . . . ?
N6 N5 C13 C14 0.4(4) . . . . ?
Nd1 N5 C13 C14 -167.9(3) . . . . ?
N6 N5 C13 C12 179.9(4) . . . . ?
Nd1 N5 C13 C12 11.6(5) . . . . ?
N5 C13 C14 C15 0.3(5) . . . . ?
C12 C13 C14 C15 -179.1(4) . . . . ?
N5 N6 C15 C14 1.2(4) . . . . ?
C1 N6 C15 C14 174.3(3) . . . . ?
N5 N6 C15 C16 -178.8(3) . . . . ?
C1 N6 C15 C16 -5.7(6) . . . . ?
C13 C14 C15 N6 -0.9(4) . . . . ?
C13 C14 C15 C16 179.2(4) . . . . ?
Nd1 O1 C17 C18 -145(8) . . . . ?
Nd1 O1 C17 C22 35(8) . . . . ?
O1 C17 C18 C19 -178.0(4) . . . . ?
C22 C17 C18 C19 1.9(6) . . . . ?
O1 C17 C18 C23 3.7(6) . . . . ?
C22 C17 C18 C23 -176.4(4) . . . . ?
C17 C18 C19 C20 -0.9(8) . . . . ?
C23 C18 C19 C20 177.4(5) . . . . ?
C18 C19 C20 C21 0.4(9) . . . . ?
C19 C20 C21 C22 -0.9(8) . . . . ?
C20 C21 C22 C17 1.9(6) . . . . ?
C20 C21 C22 C24 -178.9(5) . . . . ?
O1 C17 C22 C21 177.5(3) . . . . ?
C18 C17 C22 C21 -2.4(5) . . . . ?
O1 C17 C22 C24 -1.7(5) . . . . ?
C18 C17 C22 C24 178.4(4) . . . . ?
Nd1 O2 C25 C26 -177.8(17) . . . . ?
Nd1 O2 C25 C30 2(2) . . . . ?
O2 C25 C26 C27 -178.4(3) . . . . ?
C30 C25 C26 C27 1.3(5) . . . . ?
O2 C25 C26 C31 4.3(6) . . . . ?
C30 C25 C26 C31 -176.0(4) . . . . ?
C25 C26 C27 C28 0.0(6) . . . . ?
C31 C26 C27 C28 177.3(4) . . . . ?
C26 C27 C28 C29 -1.2(7) . . . . ?
C27 C28 C29 C30 1.0(7) . . . . ?
C28 C29 C30 C25 0.3(6) . . . . ?
C28 C29 C30 C32 179.9(4) . . . . ?
O2 C25 C30 C29 178.2(3) . . . . ?
C26 C25 C30 C29 -1.5(5) . . . . ?
O2 C25 C30 C32 -1.4(5) . . . . ?
C26 C25 C30 C32 178.9(3) . . . . ?
Nd1 O3 C33 C34 -159(4) . . . . ?
Nd1 O3 C33 C38 20(5) . . . . ?
O3 C33 C34 C35 -178.6(4) . . . . ?
C38 C33 C34 C35 2.2(7) . . . . ?
O3 C33 C34 C39 3.4(7) . . . . ?
C38 C33 C34 C39 -175.9(5) . . . . ?
C33 C34 C35 C36 0.2(9) . . . . ?
C39 C34 C35 C36 178.2(6) . . . . ?
C34 C35 C36 C37 -2.1(10) . . . . ?
C35 C36 C37 C38 1.7(10) . . . . ?
C36 C37 C38 C33 0.6(8) . . . . ?
C36 C37 C38 C40 -178.9(6) . . . . ?
O3 C33 C38 C37 178.2(4) . . . . ?
C34 C33 C38 C37 -2.5(7) . . . . ?
O3 C33 C38 C40 -2.3(6) . . . . ?
C34 C33 C38 C40 176.9(4) . . . . ?
C44 O4 C41 C42 32.9(8) . . . . ?
O4 C41 C42 C43 -19.5(8) . . . . ?
C41 C42 C43 C44 -0.4(8) . . . . ?
C41 O4 C44 C43 -34.0(8) . . . . ?
C42 C43 C44 O4 21.0(8) . . . . ?
C48 O5 C45 C46 -18.2(10) . . . . ?
O5 C45 C46 C47 19.9(9) . . . . ?
C45 C46 C47 C48 -14.1(10) . . . . ?
C45 O5 C48 C47 9.0(11) . . . . ?
C46 C47 C48 O5 3.7(11) . . . . ?
C52 O6 C49 C50 39.2(10) . . . . ?
O6 C49 C50 C51 -36.8(10) . . . . ?
C49 C50 C51 C52 19.9(11) . . . . ?
C49 O6 C52 C51 -26.0(12) . . . . ?
C50 C51 C52 O6 2.8(13) . . . . ?
